data_4309711
loop_
_publ_author_name
'Li-Li Wen'
'Dong-Bin Dang'
'Chun-Ying Duan'
'Yi-Zhi Li'
'Zheng-Fang Tian'
'Qing-Jin Meng'

_publ_section_title
;
1D Helix, 2D Brick-Wall and Herringbone, and 3D Interpenetration
d10 Metal-Organic Framework Structures Assembled from
Pyridine-2,6-dicarboxylic AcidN-Oxide
;
_journal_name_full 'Inorganic Chemistry'
_journal_page_first 7161
_journal_page_last 7170
_journal_paper_doi 10.1021/ic0509985
_journal_volume 44
_journal_year 2005
_chemical_formula_moiety 'C7 H7 N O7 Zn'
_chemical_formula_sum 'C7 H7 N O7 Zn'
_chemical_formula_weight 282.51
_chemical_name_systematic
; 
 ? 
;
_space_group_IT_number 110
_symmetry_cell_setting tetragonal
_symmetry_space_group_name_Hall 'I 4bw -2c'
_symmetry_space_group_name_H-M 'I 41 c d'
_atom_sites_solution_hydrogens geom
_atom_sites_solution_primary direct
_atom_sites_solution_secondary difmap
_audit_creation_method SHELXL-97
_cell_angle_alpha 90.00
_cell_angle_beta 90.00
_cell_angle_gamma 90.00
_cell_formula_units_Z 16
_cell_length_a 16.675(3)
_cell_length_b 16.675(3)
_cell_length_c 13.222(3)
_cell_measurement_reflns_used 702
_cell_measurement_temperature 293(2)
_cell_measurement_theta_max 19.62
_cell_measurement_theta_min 2.44
_cell_volume 3676.5(13)
_computing_cell_refinement SMART
_computing_data_collection 'SMART (Bruker, 2000)'
_computing_data_reduction 'SAINT (Bruker, 2000)'
_computing_molecular_graphics SHELXTL
_computing_publication_material SHELXTL
_computing_structure_refinement SHELXTL
_computing_structure_solution 'SHELXTL (Bruker, 2000)'
_diffrn_ambient_temperature 293(2)
_diffrn_measured_fraction_theta_full 0.999
_diffrn_measured_fraction_theta_max 0.999
_diffrn_radiation_monochromator graphite
_diffrn_radiation_source 'fine-focus sealed tube'
_diffrn_radiation_type MoK\a
_diffrn_radiation_wavelength 0.71073
_diffrn_reflns_av_R_equivalents 0.0753
_diffrn_reflns_av_sigmaI/netI 0.0625
_diffrn_reflns_limit_h_max 20
_diffrn_reflns_limit_h_min -20
_diffrn_reflns_limit_k_max 12
_diffrn_reflns_limit_k_min -20
_diffrn_reflns_limit_l_max 16
_diffrn_reflns_limit_l_min -15
_diffrn_reflns_number 9341
_diffrn_reflns_theta_full 26.00
_diffrn_reflns_theta_max 26.00
_diffrn_reflns_theta_min 3.14
_exptl_absorpt_coefficient_mu 2.695
_exptl_absorpt_correction_T_max 0.55
_exptl_absorpt_correction_T_min 0.45
_exptl_absorpt_correction_type multi-scan
_exptl_absorpt_process_details 'SADABS(Bruker, 2000)'
_exptl_crystal_colour colourless
_exptl_crystal_density_diffrn 2.041
_exptl_crystal_density_method 'not measured'
_exptl_crystal_description plate
_exptl_crystal_F_000 2272
_exptl_crystal_size_max 0.32
_exptl_crystal_size_mid 0.25
_exptl_crystal_size_min 0.22
_refine_diff_density_max 0.877
_refine_diff_density_min -0.845
_refine_diff_density_rms 0.146
_refine_ls_abs_structure_details 'Flack H D (1983), Acta Cryst. A39, 876-881'
_refine_ls_abs_structure_Flack 0.05(4)
_refine_ls_extinction_method none
_refine_ls_goodness_of_fit_ref 1.043
_refine_ls_hydrogen_treatment constr
_refine_ls_matrix_type full
_refine_ls_number_parameters 145
_refine_ls_number_reflns 1786
_refine_ls_number_restraints 1
_refine_ls_restrained_S_all 1.042
_refine_ls_R_factor_all 0.0665
_refine_ls_R_factor_gt 0.0589
_refine_ls_shift/su_max 0.000
_refine_ls_shift/su_mean 0.000
_refine_ls_structure_factor_coef Fsqd
_refine_ls_weighting_details 'calc w=1/[\s^2^(Fo^2^)+(0.0800P)^2^+41.9982P] where P=(Fo^2^+2Fc^2^)/3'
_refine_ls_weighting_scheme calc
_refine_ls_wR_factor_gt 0.1468
_refine_ls_wR_factor_ref 0.1518
_reflns_number_gt 1644
_reflns_number_total 1786
_reflns_threshold_expression >2sigma(I)
_cod_data_source_file ic0509985rom20050721_113021.cif
_cod_data_source_block 40623bm
_cod_depositor_comments
;
The following automatic conversions were performed:
'_symmetry_cell_setting' value 'Tetragonal' changed to 'tetragonal'
according to '/home/saulius/struct/CIF-dictionaries/cif_core.dic'
dictionary named 'cif_core.dic' version 2.4.1 from
2010-06-29.

'_exptl_absorpt_correction_type' value 'Multi-scan' changed
to 'multi-scan' according to
'/home/saulius/struct/CIF-dictionaries/cif_core.dic' dictionary named
'cif_core.dic' version 2.4.1 from 2010-06-29.

Automatic conversion script
Id: cif_fix_enum 1527 2010-12-29 10:47:43Z saulius 
;
_cod_original_cell_volume 3676.6(11)
_cod_database_code 4309711

loop_
_symmetry_equiv_pos_as_xyz
'x, y, z'
'-x+1/2, -y+1/2, z+1/2'
'-y, x+1/2, z+1/4'
'y+1/2, -x, z+3/4'
'x, -y, z+1/2'
'-x+1/2, y+1/2, z'
'-y, -x+1/2, z+3/4'
'y+1/2, x, z+1/4'
'x+1/2, y+1/2, z+1/2'
'-x+1, -y+1, z+1'
'-y+1/2, x+1, z+3/4'
'y+1, -x+1/2, z+5/4'
'x+1/2, -y+1/2, z+1'
'-x+1, y+1, z+1/2'
'-y+1/2, -x+1, z+5/4'
'y+1, x+1/2, z+3/4'

loop_
_atom_site_label
_atom_site_type_symbol
_atom_site_fract_x
_atom_site_fract_y
_atom_site_fract_z
_atom_site_U_iso_or_equiv
_atom_site_adp_type
_atom_site_occupancy
_atom_site_symmetry_multiplicity
_atom_site_calc_flag
_atom_site_refinement_flags
_atom_site_disorder_assembly
_atom_site_disorder_group
Zn1 Zn 0.82525(5) 0.27419(5) 0.74675(7) 0.0185(3) Uani 1 1 d . . .
C1 C 0.8784(5) 0.4382(5) 0.9644(6) 0.0169(17) Uani 1 1 d . . .
C2 C 0.9065(5) 0.5163(6) 0.9732(7) 0.026(2) Uani 1 1 d . . .
H2 H 0.9334 0.5321 1.0315 0.031 Uiso 1 1 calc R . .
C3 C 0.8948(7) 0.5703(6) 0.8968(8) 0.037(2) Uani 1 1 d . . .
H3 H 0.9136 0.6226 0.9022 0.044 Uiso 1 1 calc R . .
C4 C 0.8541(6) 0.5451(6) 0.8111(8) 0.031(2) Uani 1 1 d . . .
H4 H 0.8442 0.5817 0.7595 0.037 Uiso 1 1 calc R . .
C5 C 0.8282(5) 0.4677(5) 0.8004(7) 0.0217(18) Uani 1 1 d . . .
C6 C 0.7882(5) 0.4421(5) 0.7023(7) 0.0205(18) Uani 1 1 d . . .
C7 C 0.8879(5) 0.3816(5) 1.0538(6) 0.0173(17) Uani 1 1 d . . .
N1 N 0.8393(4) 0.4170(4) 0.8793(5) 0.0174(14) Uani 1 1 d . . .
O1 O 0.8052(4) 0.3430(3) 0.8749(5) 0.0161(12) Uani 1 1 d . . .
O2 O 0.9481(3) 0.3070(4) 0.7443(5) 0.0310(14) Uani 1 1 d . . .
H2A H 0.9777 0.2680 0.7061 0.046 Uiso 1 1 d R . .
H2B H 0.9539 0.3587 0.7133 0.046 Uiso 1 1 d R . .
O3 O 0.7023(4) 0.2505(4) 0.7419(6) 0.0354(16) Uani 1 1 d . . .
H3B H 0.6815 0.2494 0.8096 0.053 Uiso 1 1 d R . .
H3A H 0.6936 0.1993 0.7104 0.053 Uiso 1 1 d R . .
O4 O 0.8027(4) 0.3755(4) 0.6656(5) 0.0299(15) Uani 1 1 d . . .
O5 O 0.7454(4) 0.4946(4) 0.6648(6) 0.0364(17) Uani 1 1 d . . .
O6 O 0.8272(4) 0.3426(4) 1.0813(5) 0.0238(14) Uani 1 1 d . . .
O7 O 0.9523(4) 0.3827(4) 1.0961(5) 0.0346(17) Uani 1 1 d . . .

loop_
_atom_site_aniso_label
_atom_site_aniso_U_11
_atom_site_aniso_U_22
_atom_site_aniso_U_33
_atom_site_aniso_U_23
_atom_site_aniso_U_13
_atom_site_aniso_U_12
Zn1 0.0223(5) 0.0192(5) 0.0141(4) 0.0010(4) -0.0002(4) 0.0014(4)
C1 0.018(4) 0.019(4) 0.013(4) 0.002(3) -0.002(3) 0.002(3)
C2 0.024(4) 0.031(5) 0.022(5) 0.005(3) 0.004(3) -0.006(4)
C3 0.052(6) 0.025(5) 0.033(6) -0.002(4) 0.010(5) -0.012(4)
C4 0.048(6) 0.018(4) 0.027(5) -0.005(4) 0.007(5) -0.007(4)
C5 0.026(5) 0.019(4) 0.021(4) -0.006(3) 0.000(4) -0.004(3)
C6 0.020(4) 0.019(4) 0.023(5) -0.007(4) 0.002(3) -0.006(3)
C7 0.028(5) 0.016(4) 0.008(4) 0.003(3) 0.001(3) 0.003(3)
N1 0.016(3) 0.022(4) 0.014(3) -0.002(3) -0.001(3) 0.002(3)
O1 0.022(3) 0.013(3) 0.013(3) 0.005(2) -0.005(2) -0.008(2)
O2 0.025(3) 0.040(4) 0.028(3) -0.012(3) 0.000(3) -0.006(3)
O3 0.027(3) 0.049(4) 0.031(4) 0.022(4) -0.001(3) -0.012(3)
O4 0.045(4) 0.025(3) 0.019(3) 0.001(3) 0.009(3) 0.006(3)
O5 0.050(4) 0.031(4) 0.029(4) -0.004(3) 0.015(3) 0.011(3)
O6 0.026(3) 0.029(3) 0.017(3) -0.006(2) 0.003(3) -0.004(3)
O7 0.027(4) 0.046(4) 0.031(4) -0.015(3) 0.014(3) -0.003(3)

loop_
_atom_type_symbol
_atom_type_description
_atom_type_scat_dispersion_real
_atom_type_scat_dispersion_imag
_atom_type_scat_source
C C 0.0033 0.0016 'International Tables Vol C Tables 4.2.6.8 and 6.1.1.4'
H H 0.0000 0.0000 'International Tables Vol C Tables 4.2.6.8 and 6.1.1.4'
N N 0.0061 0.0033 'International Tables Vol C Tables 4.2.6.8 and 6.1.1.4'
O O 0.0106 0.0060 'International Tables Vol C Tables 4.2.6.8 and 6.1.1.4'
Zn Zn 0.2839 1.4301 'International Tables Vol C Tables 4.2.6.8 and 6.1.1.4'

loop_
_geom_angle_atom_site_label_1
_geom_angle_atom_site_label_2
_geom_angle_atom_site_label_3
_geom_angle
_geom_angle_site_symmetry_1
_geom_angle_site_symmetry_3
_geom_angle_publ_flag
O4 Zn1 O6 177.3(3) . 4_564 ?
O4 Zn1 O1 86.7(3) . . ?
O6 Zn1 O1 91.9(2) 4_564 . ?
O4 Zn1 O3 87.7(3) . . ?
O6 Zn1 O3 90.0(3) 4_564 . ?
O1 Zn1 O3 88.4(3) . . ?
O4 Zn1 O1 98.3(2) . 4_564 ?
O6 Zn1 O1 83.1(3) 4_564 4_564 ?
O1 Zn1 O1 174.6(3) . 4_564 ?
O3 Zn1 O1 89.7(3) . 4_564 ?
O4 Zn1 O2 87.5(3) . . ?
O6 Zn1 O2 94.9(3) 4_564 . ?
O1 Zn1 O2 91.5(2) . . ?
O3 Zn1 O2 175.2(3) . . ?
O1 Zn1 O2 90.8(2) 4_564 . ?
N1 C1 C2 118.6(7) . . ?
N1 C1 C7 122.5(7) . . ?
C2 C1 C7 118.8(7) . . ?
C3 C2 C1 120.5(8) . . ?
C3 C2 H2 119.8 . . ?
C1 C2 H2 119.8 . . ?
C2 C3 C4 118.4(9) . . ?
C2 C3 H3 120.8 . . ?
C4 C3 H3 120.8 . . ?
C5 C4 C3 121.6(10) . . ?
C5 C4 H4 119.2 . . ?
C3 C4 H4 119.2 . . ?
N1 C5 C4 117.7(9) . . ?
N1 C5 C6 122.8(7) . . ?
C4 C5 C6 119.4(8) . . ?
O5 C6 O4 126.4(9) . . ?
O5 C6 C5 113.4(8) . . ?
O4 C6 C5 120.1(8) . . ?
O7 C7 O6 126.0(8) . . ?
O7 C7 C1 116.2(8) . . ?
O6 C7 C1 117.6(7) . . ?
C1 N1 C5 123.1(7) . . ?
C1 N1 O1 118.4(7) . . ?
C5 N1 O1 118.3(7) . . ?
N1 O1 Zn1 118.1(5) . . ?
N1 O1 Zn1 110.9(5) . 3_645 ?
Zn1 O1 Zn1 130.4(3) . 3_645 ?
Zn1 O2 H2A 109.3 . . ?
Zn1 O2 H2B 109.6 . . ?
H2A O2 H2B 109.5 . . ?
Zn1 O3 H3B 109.2 . . ?
Zn1 O3 H3A 109.2 . . ?
H3B O3 H3A 109.5 . . ?
C6 O4 Zn1 125.0(6) . . ?
C7 O6 Zn1 125.4(5) . 3_645 ?

loop_
_geom_bond_atom_site_label_1
_geom_bond_atom_site_label_2
_geom_bond_distance
_geom_bond_site_symmetry_2
_geom_bond_publ_flag
Zn1 O4 2.037(6) . ?
Zn1 O6 2.047(6) 4_564 ?
Zn1 O1 2.073(6) . ?
Zn1 O3 2.090(6) . ?
Zn1 O1 2.107(6) 4_564 ?
Zn1 O2 2.121(6) . ?
C1 N1 1.347(11) . ?
C1 C2 1.389(12) . ?
C1 C7 1.520(10) . ?
C2 C3 1.366(13) . ?
C2 H2 0.9300 . ?
C3 C4 1.386(14) . ?
C3 H3 0.9300 . ?
C4 C5 1.369(12) . ?
C4 H4 0.9300 . ?
C5 N1 1.355(12) . ?
C5 C6 1.520(12) . ?
C6 O5 1.233(12) . ?
C6 O4 1.236(11) . ?
C7 O7 1.212(11) . ?
C7 O6 1.258(11) . ?
N1 O1 1.361(9) . ?
O1 Zn1 2.107(6) 3_645 ?
O2 H2A 0.9600 . ?
O2 H2B 0.9600 . ?
O3 H3B 0.9600 . ?
O3 H3A 0.9600 . ?
O6 Zn1 2.047(6) 3_645 ?
